data_2015342
loop_
_publ_author_name
'Abdallah, Khaoulani Idrissi'
'Mohamed, Saadi'
'Mohamed, Rafiq'
'Abdelhalim, Guelzim'

_publ_section_title
;
 Bis(ammonium) tris(hexaaquamagnesium) tetrakis(hydrogen phosphite)
;
_journal_coeditor_code BC1091
_journal_issue 6
_journal_name_full 'Acta Crystallographica Section C'
_journal_page_first i43
_journal_page_last i45
_journal_paper_doi 10.1107/S0108270106008882
_journal_volume 62
_journal_year 2006
_chemical_formula_iupac '(N H4)2 [Mg (H2 O)6]3 (H P O3)4'
_chemical_formula_moiety '2H4 N + , 3H12 Mg O6 2+ , 4H O3 P 2-'
_chemical_formula_structural '0.75(H12 Mg O6) , (H O3 P) , 0.5(H4 N)'
_chemical_formula_sum 'H48 Mg3 N2 O30 P4'
_chemical_formula_weight 753.21
_chemical_name_common 'diammonium trimagnesium hydrogenophosphite hexahydrate'
_chemical_name_systematic
;
Bis(ammonium) tris(hexaaquamagnesium) tetrakis(hydrogen phosphite)
;
_space_group_IT_number 12
_symmetry_cell_setting monoclinic
_symmetry_space_group_name_Hall '-C 2y'
_symmetry_space_group_name_H-M 'C 1 2/m 1'
_audit_creation_method 'WinGX routine CIF_UPDATE'
_cell_angle_alpha 90
_cell_angle_beta 91.349(4)
_cell_angle_gamma 90
_cell_formula_units_Z 2
_cell_length_a 34.364(9)
_cell_length_b 7.045(2)
_cell_length_c 6.1736(17)
_cell_measurement_reflns_used 1017
_cell_measurement_temperature 289(2)
_cell_measurement_theta_max 25.26
_cell_measurement_theta_min 3.0
_cell_volume 1494.2(7)
_computing_cell_refinement 'SAINT (Bruker, 1998)'
_computing_data_collection 'SMART (Bruker, 1998)'
_computing_data_reduction SAINT
_computing_molecular_graphics 'ORTEP-3 for Windows (Farrugia, 1997)'
_computing_publication_material 'WinGX (Farrugia, 1999)'
_computing_structure_refinement 'SHELXL97 (Sheldrick, 1997)'
_computing_structure_solution 'SIR92 (Altomare <i>et al.</i>,  1993)'
_diffrn_measured_fraction_theta_full 0.995
_diffrn_measured_fraction_theta_max 0.948
_diffrn_measurement_device_type 'Bruker SMART CCD area-detector'
_diffrn_measurement_method \w
_diffrn_radiation_type MoK\a
_diffrn_radiation_wavelength 0.71073
_diffrn_reflns_av_R_equivalents 0.0344
_diffrn_reflns_limit_h_max 47
_diffrn_reflns_limit_h_min -45
_diffrn_reflns_limit_k_max 9
_diffrn_reflns_limit_k_min -9
_diffrn_reflns_limit_l_max 8
_diffrn_reflns_limit_l_min -8
_diffrn_reflns_number 6601
_diffrn_reflns_theta_full 26.408
_diffrn_reflns_theta_max 29.26
_diffrn_reflns_theta_min 3.56
_diffrn_standards_decay_% 0
_diffrn_standards_number 0
_exptl_absorpt_coefficient_mu 0.426
_exptl_absorpt_correction_T_max 0.899
_exptl_absorpt_correction_T_min 0.761
_exptl_absorpt_correction_type empirical
_exptl_absorpt_process_details '(SADABS: Sheldrick, 1996)'
_exptl_crystal_colour white
_exptl_crystal_density_diffrn 1.674
_exptl_crystal_density_method 'not measured'
_exptl_crystal_description parallelepiped
_exptl_crystal_F_000 796
_exptl_crystal_size_max 0.5
_exptl_crystal_size_mid 0.35
_exptl_crystal_size_min 0.25
_refine_diff_density_max 0.287
_refine_diff_density_min -0.388
_refine_ls_extinction_method none
_refine_ls_goodness_of_fit_ref 1.032
_refine_ls_hydrogen_treatment refall
_refine_ls_matrix_type full
_refine_ls_number_parameters 158
_refine_ls_number_reflns 2083
_refine_ls_number_restraints 7
_refine_ls_restrained_S_all 1.033
_refine_ls_R_factor_gt 0.0330
_refine_ls_shift/su_max 0.001
_refine_ls_structure_factor_coef Fsqd
_refine_ls_weighting_details 'calc w=1/[\s^2^(Fo^2^)+(0.0478P)^2^+0.9053P] where P=(Fo^2^+2Fc^2^)/3'
_refine_ls_weighting_scheme calc
_refine_ls_wR_factor_ref 0.0915
_reflns_number_gt 1677
_reflns_number_total 2083
_reflns_threshold_expression I>2\s(I)
_cod_data_source_file bc1091.cif
_cod_data_source_block I
_cod_original_sg_symbol_H-M 'C 2/m'
_cod_database_code 2015342
_cod_database_fobs_code 2015342

loop_
_symmetry_equiv_pos_as_xyz
'x, y, z'
'-x, y, -z'
'x+1/2, y+1/2, z'
'-x+1/2, y+1/2, -z'
'-x, -y, -z'
'x, -y, z'
'-x+1/2, -y+1/2, -z'
'x+1/2, -y+1/2, z'

loop_
_atom_site_type_symbol
_atom_site_label
_atom_site_fract_x
_atom_site_fract_y
_atom_site_fract_z
_atom_site_U_iso_or_equiv
_atom_site_adp_type
_atom_site_calc_flag
_atom_site_refinement_flags
_atom_site_occupancy
N N1 0.38276(8) -0.5000 0.9858(5) 0.0375(5) Uani d S 1
H H11 0.3776(8) -0.601(4) 1.069(4) 0.064(8) Uiso d . 1
H H12 0.3683(9) -0.5000 0.870(5) 0.028(8) Uiso d S 1
H H13 0.4074(13) -0.5000 0.946(6) 0.066(12) Uiso d S 1
P P1 0.452443(16) 0.0000 0.65602(9) 0.01871(15) Uani d S 1
O O1 0.43576(5) 0.0000 0.8833(3) 0.0269(4) Uani d S 1
O O2 0.44201(3) -0.17973(16) 0.52994(18) 0.0254(3) Uani d . 1
H H1 0.4900(7) 0.0000 0.690(4) 0.021(6) Uiso d S 1
Mg Mg2 0.5000 -0.5000 1.0000 0.0215(2) Uani d S 1
O O9 0.46426(4) -0.2927(2) 1.1279(2) 0.0316(3) Uani d D 1
H H9A 0.4569(7) -0.200(4) 1.053(4) 0.043(6) Uiso d . 1
H H9B 0.4596(7) -0.261(3) 1.257(3) 0.045(7) Uiso d D 1
O O10 0.46310(6) -0.5000 0.7337(3) 0.0363(5) Uani d S 1
H H10 0.4581(7) -0.593(3) 0.660(4) 0.046(7) Uiso d . 1
P P2 0.295175(16) -0.5000 0.62182(9) 0.02015(15) Uani d S 1
H H2 0.2799(9) -0.5000 0.428(5) 0.036(8) Uiso d S 1
O O3 0.33953(5) -0.5000 0.5950(3) 0.0283(4) Uani d S 1
O O4 0.28127(3) -0.31957(17) 0.73269(19) 0.0273(3) Uani d . 1
Mg Mg1 0.33310(2) 0.0000 0.24863(12) 0.02177(19) Uani d S 1
O O5 0.37051(3) -0.21943(19) 0.3490(2) 0.0279(3) Uani d D 1
O O6 0.35909(6) 0.0000 -0.0526(3) 0.0435(5) Uani d SD 1
O O7 0.29501(4) -0.2102(2) 0.1503(2) 0.0300(3) Uani d D 1
O O8 0.30871(5) 0.0000 0.5567(3) 0.0276(4) Uani d S 1
H H8 0.2971(6) 0.095(3) 0.609(3) 0.040(6) Uiso d . 1
H H5A 0.3601(6) -0.298(3) 0.429(3) 0.037(6) Uiso d D 1
H H5B 0.3923(5) -0.198(3) 0.401(3) 0.039(6) Uiso d D 1
H H6A 0.3828(6) 0.0000 -0.080(5) 0.039(8) Uiso d SD 1
H H6B 0.3476(10) 0.0000 -0.169(4) 0.055(11) Uiso d SD 1
H H7A 0.2939(7) -0.251(3) 0.025(3) 0.046(7) Uiso d D 1
H H7B 0.2726(5) -0.208(4) 0.193(4) 0.060(8) Uiso d D 1

loop_
_atom_site_aniso_label
_atom_site_aniso_U_11
_atom_site_aniso_U_22
_atom_site_aniso_U_33
_atom_site_aniso_U_12
_atom_site_aniso_U_13
_atom_site_aniso_U_23
N1 0.0341(13) 0.0435(15) 0.0348(13) 0.000 -0.0044(11) 0.000
P1 0.0182(3) 0.0206(3) 0.0173(3) 0.000 0.0001(2) 0.000
O1 0.0279(8) 0.0341(9) 0.0187(8) 0.000 0.0028(6) 0.000
O2 0.0307(6) 0.0224(6) 0.0229(6) 0.0005(5) -0.0019(5) -0.0024(4)
Mg2 0.0239(5) 0.0221(5) 0.0185(5) 0.000 -0.0008(4) 0.000
O9 0.0439(8) 0.0288(6) 0.0224(6) 0.0109(6) 0.0052(5) 0.0002(5)
O10 0.0575(13) 0.0210(9) 0.0296(10) 0.000 -0.0190(9) 0.000
P2 0.0199(3) 0.0206(3) 0.0200(3) 0.000 0.0020(2) 0.000
O3 0.0202(8) 0.0330(9) 0.0317(9) 0.000 0.0034(7) 0.000
O4 0.0290(6) 0.0241(6) 0.0289(6) 0.0000(5) 0.0050(5) -0.0034(5)
Mg1 0.0183(4) 0.0256(4) 0.0214(4) 0.000 0.0004(3) 0.000
O5 0.0203(6) 0.0290(7) 0.0344(7) -0.0004(5) -0.0015(5) 0.0037(5)
O6 0.0231(9) 0.0866(17) 0.0207(9) 0.000 0.0014(7) 0.000
O7 0.0228(6) 0.0391(7) 0.0283(7) -0.0046(5) 0.0012(5) -0.0075(6)
O8 0.0325(9) 0.0234(9) 0.0272(9) 0.000 0.0079(7) 0.000

loop_
_atom_type_symbol
_atom_type_description
_atom_type_scat_dispersion_real
_atom_type_scat_dispersion_imag
_atom_type_scat_source
H H 0 0 'International Tables Vol C Tables 4.2.6.8 and 6.1.1.4'
O O 0.0106 0.006 'International Tables Vol C Tables 4.2.6.8 and 6.1.1.4'
Mg Mg 0.0486 0.0363 'International Tables Vol C Tables 4.2.6.8 and 6.1.1.4'
P P 0.1023 0.0942 'International Tables Vol C Tables 4.2.6.8 and 6.1.1.4'
N N 0.0061 0.0033 'International Tables Vol C Tables 4.2.6.8 and 6.1.1.4'

loop_
_geom_angle_atom_site_label_1
_geom_angle_atom_site_label_2
_geom_angle_atom_site_label_3
_geom_angle_site_symmetry_1
_geom_angle_site_symmetry_3
_geom_angle
_geom_angle_publ_flag
O2 P1 O2 . 6 112.30(9) y
O2 P1 O1 . . 112.33(6) y
O2 P1 O1 6 . 112.33(6) n
O1 P1 H1 . . 104.1(11) n
O2 P1 H1 . . 107.6(5) n
O2 P1 H1 6 . 107.6(5) n
O10 Mg2 O10 . 5_647 180.00(10) n
O10 Mg2 O9 . 6_545 86.84(6) n
O10 Mg2 O9 5_647 6_545 93.16(6) n
O10 Mg2 O9 . . 86.84(6) y
O10 Mg2 O9 5_647 . 93.16(6) y
O9 Mg2 O9 6_545 . 89.41(8) y
O10 Mg2 O9 . 2_657 93.16(6) n
O10 Mg2 O9 5_647 2_657 86.84(6) n
O9 Mg2 O9 6_545 2_657 180.00(6) n
O9 Mg2 O9 . 2_657 90.59(8) y
O10 Mg2 O9 . 5_647 93.16(6) n
O10 Mg2 O9 5_647 5_647 86.84(6) n
O9 Mg2 O9 6_545 5_647 90.59(8) n
O9 Mg2 O9 . 5_647 180.00(6) n
O9 Mg2 O9 2_657 5_647 89.41(8) n
O4 P2 O4 6_545 . 112.84(10) y
O4 P2 O3 6_545 . 111.73(6) n
O4 P2 O3 . . 111.73(6) y
O3 P2 H2 . . 106.4(14) n
O4 P2 H2 . . 106.9(7) n
O4 P2 H2 6_545 . 106.9(7) n
O7 Mg1 O7 . 6 92.00(8) y
O7 Mg1 O6 . . 91.13(6) y
O7 Mg1 O6 6 . 91.13(6) n
O7 Mg1 O5 . 6 178.34(6) n
O7 Mg1 O5 6 6 86.44(6) n
O6 Mg1 O5 . 6 89.48(6) y
O7 Mg1 O5 . . 86.44(6) y
O7 Mg1 O5 6 . 178.34(6) n
O6 Mg1 O5 . . 89.48(6) y
O5 Mg1 O5 6 . 95.12(8) y
O7 Mg1 O8 . . 90.15(6) y
O7 Mg1 O8 6 . 90.15(6) n
O6 Mg1 O8 . . 178.16(8) y
O5 Mg1 O8 6 . 89.27(6) n
O5 Mg1 O8 . . 89.27(6) y

loop_
_geom_bond_atom_site_label_1
_geom_bond_atom_site_label_2
_geom_bond_site_symmetry_2
_geom_bond_distance
_geom_bond_publ_flag
P1 O2 . 1.5246(12) y
P1 O2 6 1.5246(12) n
P1 O1 . 1.5280(17) y
P1 H1 . 1.30(2) n
Mg2 O10 . 2.0526(19) y
Mg2 O10 5_647 2.0526(19) n
Mg2 O9 6_545 2.0764(13) n
Mg2 O9 . 2.0764(13) y
Mg2 O9 2_657 2.0764(13) n
Mg2 O9 5_647 2.0764(13) ?
P2 O4 6_545 1.5258(12) n
P2 O4 . 1.5258(12) y
P2 O3 . 1.5371(17) y
P2 H2 . 1.30(3) n
Mg1 O7 . 2.0585(14) y
Mg1 O7 6 2.0585(14) n
Mg1 O6 . 2.082(2) y
Mg1 O5 6 2.0948(14) n
Mg1 O5 . 2.0948(14) y
Mg1 O8 . 2.0965(19) y

loop_
_geom_hbond_atom_site_label_D
_geom_hbond_atom_site_label_H
_geom_hbond_atom_site_label_A
_geom_hbond_site_symmetry_A
_geom_hbond_distance_DH
_geom_hbond_distance_HA
_geom_hbond_distance_DA
_geom_hbond_angle_DHA
N1 H11 O5 6_546 0.89(3) 2.16(3) 3.026(3) 162(2)
N1 H12 O3 . 0.86(3) 1.94(3) 2.803(3) 175(3)
N1 H13 O10 . 0.89(4) 2.34(4) 3.201(4) 162(3)
O5 H5A O3 . 0.830(16) 1.898(16) 2.7244(18) 174(2)
O5 H5B O2 . 0.821(16) 1.873(16) 2.6898(18) 173(2)
O6 H6A O1 1_554 0.835(18) 1.841(18) 2.673(3) 175(3)
O6 H6B O8 1_554 0.814(18) 2.13(2) 2.936(3) 170(4)
O7 H7A O4 1_554 0.828(16) 1.906(17) 2.7212(18) 168(2)
O7 H7B O4 7_546 0.820(17) 1.928(18) 2.7435(18) 173(3)
O8 H8 O4 6_555 0.85(2) 1.85(2) 2.6807(16) 169(2)
O9 H9A O1 . 0.83(3) 1.89(3) 2.7242(18) 175(2)
O9 H9B O2 1_556 0.843(17) 1.895(17) 2.7325(18) 172(2)
O10 H10 O2 6_545 0.81(2) 1.87(2) 2.6749(16) 170(2)
